data_7041526
loop_
_publ_author_name
'Gao, Feng'
'Yang, Feng-Lei'
'Feng, Xiaowan'
'Xu, Huimin'
'Sun, Wang'
'Liu, Huan'
'Li, Xiu-Ling'

_publ_section_title
;
 Half-sandwich lanthanide crown ether complexes with the slow relaxation
 of magnetization and photoluminescence behaviors.
;
_journal_issue 4
_journal_name_full 'Dalton transactions (Cambridge, England : 2003)'
_journal_page_first 1317
_journal_page_last 1323
_journal_paper_doi 10.1039/c6dt04353d
_journal_volume 46
_journal_year 2017
_chemical_formula_sum 'C8 H16 N3 O13 Tb'
_chemical_formula_weight 521.16
_space_group_crystal_system monoclinic
_space_group_IT_number 14
_space_group_name_Hall '-P 2ybc'
_space_group_name_H-M_alt 'P 1 21/c 1'
_symmetry_space_group_name_Hall '-P 2ybc'
_symmetry_space_group_name_H-M 'P 1 21/c 1'
_atom_sites_solution_hydrogens geom
_audit_creation_method SHELXL-2016/6
_audit_update_record
;
2016-12-02 deposited with the CCDC.
2016-12-21 downloaded from the CCDC.
;
_cell_angle_alpha 90
_cell_angle_beta 91.8560(10)
_cell_angle_gamma 90
_cell_formula_units_Z 4
_cell_length_a 11.9542(13)
_cell_length_b 8.4901(9)
_cell_length_c 15.1312(16)
_cell_measurement_reflns_used 5403
_cell_measurement_temperature 123(2)
_cell_measurement_theta_max 27.43
_cell_measurement_theta_min 2.69
_cell_volume 1534.9(3)
_computing_cell_refinement 'Bruker SMART'
_computing_data_collection 'Bruker SMART'
_computing_data_reduction 'Bruker SAINT'
_computing_molecular_graphics 'Bruker SHELXTL'
_computing_publication_material 'Bruker SHELXTL'
_computing_structure_refinement 'SHELXL-2016/6 (Sheldrick, 2016)'
_computing_structure_solution 'Bruker SHELXTL'
_diffrn_ambient_temperature 123(2)
_diffrn_measured_fraction_theta_full 0.999
_diffrn_measured_fraction_theta_max 0.989
_diffrn_measurement_device_type 'CCD area detector'
_diffrn_measurement_method 'phi and omega scans'
_diffrn_radiation_type MoK\a
_diffrn_radiation_wavelength 0.71073
_diffrn_reflns_av_R_equivalents 0.0202
_diffrn_reflns_av_unetI/netI 0.0251
_diffrn_reflns_Laue_measured_fraction_full 0.999
_diffrn_reflns_Laue_measured_fraction_max 0.989
_diffrn_reflns_limit_h_max 15
_diffrn_reflns_limit_h_min -11
_diffrn_reflns_limit_k_max 9
_diffrn_reflns_limit_k_min -10
_diffrn_reflns_limit_l_max 19
_diffrn_reflns_limit_l_min -16
_diffrn_reflns_number 8841
_diffrn_reflns_point_group_measured_fraction_full 0.999
_diffrn_reflns_point_group_measured_fraction_max 0.989
_diffrn_reflns_theta_full 25.242
_diffrn_reflns_theta_max 27.446
_diffrn_reflns_theta_min 1.704
_exptl_absorpt_coefficient_mu 4.687
_exptl_absorpt_correction_T_max 0.6778
_exptl_absorpt_correction_T_min 0.5810
_exptl_absorpt_correction_type multi-scan
_exptl_absorpt_process_details 'SADABS (Bruker, 2011)'
_exptl_crystal_colour white
_exptl_crystal_density_diffrn 2.255
_exptl_crystal_description block
_exptl_crystal_F_000 1016
_exptl_crystal_size_max 0.130
_exptl_crystal_size_mid 0.110
_exptl_crystal_size_min 0.090
_refine_diff_density_max 0.453
_refine_diff_density_min -1.065
_refine_diff_density_rms 0.100
_refine_ls_extinction_method none
_refine_ls_goodness_of_fit_ref 1.049
_refine_ls_hydrogen_treatment constr
_refine_ls_matrix_type full
_refine_ls_number_parameters 226
_refine_ls_number_reflns 3459
_refine_ls_number_restraints 0
_refine_ls_restrained_S_all 1.049
_refine_ls_R_factor_all 0.0237
_refine_ls_R_factor_gt 0.0210
_refine_ls_shift/su_max 0.001
_refine_ls_shift/su_mean 0.000
_refine_ls_structure_factor_coef Fsqd
_refine_ls_weighting_details 'w=1/[\s^2^(Fo^2^)+(0.0226P)^2^+1.0857P] where P=(Fo^2^+2Fc^2^)/3'
_refine_ls_weighting_scheme calc
_refine_ls_wR_factor_gt 0.0466
_refine_ls_wR_factor_ref 0.0476
_reflns_Friedel_coverage 0.000
_reflns_number_gt 3225
_reflns_number_total 3459
_reflns_threshold_expression 'I > 2\s(I)'
_cod_data_source_file c6dt04353d2.cif
_cod_data_source_block 2
_cod_depositor_comments 'Adding full bibliography for 7041526--7041529.cif.'
_cod_database_code 7041526
_shelx_shelxl_version_number 2016/6
_shelx_space_group_comment
;
The symmetry employed for this shelxl refinement is uniquely defined
by the following loop, which should always be used as a source of
symmetry information in preference to the above space-group names.
They are only intended as comments.
;
_shelx_estimated_absorpt_t_min 0.581
_shelx_estimated_absorpt_t_max 0.678

loop_
_space_group_symop_operation_xyz
'x, y, z'
'-x, y+1/2, -z+1/2'
'-x, -y, -z'
'x, -y-1/2, z-1/2'

loop_
_atom_site_label
_atom_site_type_symbol
_atom_site_fract_x
_atom_site_fract_y
_atom_site_fract_z
_atom_site_U_iso_or_equiv
_atom_site_adp_type
_atom_site_occupancy
_atom_site_site_symmetry_order
_atom_site_calc_flag
_atom_site_refinement_flags_posn
_atom_site_refinement_flags_adp
C1 C 0.2150(2) 0.0709(4) 0.83230(18) 0.0217(6) Uani 1 1 d . .
H1A H 0.239975 0.165418 0.800061 0.026 Uiso 1 1 calc R U
H1B H 0.169674 0.004311 0.791121 0.026 Uiso 1 1 calc R U
C2 C 0.3136(2) -0.0191(3) 0.86891(18) 0.0210(6) Uani 1 1 d . .
H2A H 0.288383 -0.121206 0.892775 0.025 Uiso 1 1 calc R U
H2B H 0.366247 -0.040795 0.821185 0.025 Uiso 1 1 calc R U
C3 C 0.4642(2) 0.1656(3) 0.9133(2) 0.0211(6) Uani 1 1 d . .
H3A H 0.499375 0.117464 0.861472 0.025 Uiso 1 1 calc R U
H3B H 0.520710 0.168387 0.962589 0.025 Uiso 1 1 calc R U
C4 C 0.4276(3) 0.3311(3) 0.8908(2) 0.0235(6) Uani 1 1 d . .
H4A H 0.493493 0.401644 0.889237 0.028 Uiso 1 1 calc R U
H4B H 0.388840 0.333308 0.832032 0.028 Uiso 1 1 calc R U
C5 C 0.3049(2) 0.5360(3) 0.9400(2) 0.0227(6) Uani 1 1 d . .
H5A H 0.290435 0.549415 0.875642 0.027 Uiso 1 1 calc R U
H5B H 0.357078 0.619720 0.960693 0.027 Uiso 1 1 calc R U
C6 C 0.1965(2) 0.5470(3) 0.98832(19) 0.0227(6) Uani 1 1 d . .
H6A H 0.213049 0.564736 1.052082 0.027 Uiso 1 1 calc R U
H6B H 0.152355 0.637627 0.965385 0.027 Uiso 1 1 calc R U
C7 C 0.0839(2) 0.3805(3) 0.88888(19) 0.0225(6) Uani 1 1 d . .
H7A H 0.138645 0.407270 0.843559 0.027 Uiso 1 1 calc R U
H7B H 0.016602 0.447174 0.879403 0.027 Uiso 1 1 calc R U
C8 C 0.0532(2) 0.2092(3) 0.88350(19) 0.0203(6) Uani 1 1 d . .
H8A H -0.007815 0.186268 0.924274 0.024 Uiso 1 1 calc R U
H8B H 0.026634 0.182792 0.822655 0.024 Uiso 1 1 calc R U
N1 N 0.0353(2) 0.2245(3) 1.13455(15) 0.0203(5) Uani 1 1 d . .
N2 N 0.2471(2) -0.0980(3) 1.15216(17) 0.0245(5) Uani 1 1 d . .
N3 N 0.4330(2) 0.2904(3) 1.15561(15) 0.0203(5) Uani 1 1 d . .
O1 O 0.05170(17) 0.1186(2) 1.07644(13) 0.0228(4) Uani 1 1 d . .
O2 O 0.11728(17) 0.3149(2) 1.15234(13) 0.0216(4) Uani 1 1 d . .
O3 O -0.05396(18) 0.2375(3) 1.17084(14) 0.0300(5) Uani 1 1 d . .
O4 O 0.24401(18) 0.0366(2) 1.18921(13) 0.0255(5) Uani 1 1 d . .
O5 O 0.25017(17) -0.0965(2) 1.06744(13) 0.0233(4) Uani 1 1 d . .
O6 O 0.2469(2) -0.2200(3) 1.19353(16) 0.0374(6) Uani 1 1 d . .
O7 O 0.34140(16) 0.3675(2) 1.15191(13) 0.0216(4) Uani 1 1 d . .
O8 O 0.43675(17) 0.1683(2) 1.10707(13) 0.0230(4) Uani 1 1 d . .
O9 O 0.51232(18) 0.3311(3) 1.20314(14) 0.0278(5) Uani 1 1 d . .
O10 O 0.15060(16) 0.1158(2) 0.90740(12) 0.0182(4) Uani 1 1 d . .
O11 O 0.37004(15) 0.0708(2) 0.93847(12) 0.0177(4) Uani 1 1 d . .
O12 O 0.35291(17) 0.3827(2) 0.95799(13) 0.0207(4) Uani 1 1 d . .
O13 O 0.13223(16) 0.4045(2) 0.97685(12) 0.0196(4) Uani 1 1 d . .
Tb1 Tb 0.24430(2) 0.18563(2) 1.04763(2) 0.01543(5) Uani 1 1 d . .

loop_
_atom_site_aniso_label
_atom_site_aniso_U_11
_atom_site_aniso_U_22
_atom_site_aniso_U_33
_atom_site_aniso_U_23
_atom_site_aniso_U_13
_atom_site_aniso_U_12
C1 0.0229(14) 0.0263(14) 0.0160(13) -0.0026(11) 0.0019(11) 0.0011(12)
C2 0.0253(15) 0.0210(14) 0.0165(13) -0.0043(11) -0.0009(11) 0.0010(11)
C3 0.0170(14) 0.0239(14) 0.0225(15) 0.0022(11) 0.0035(11) 0.0001(11)
C4 0.0224(15) 0.0256(15) 0.0228(15) 0.0018(12) 0.0076(12) 0.0000(12)
C5 0.0234(15) 0.0161(13) 0.0285(15) 0.0015(11) -0.0010(12) 0.0017(11)
C6 0.0247(15) 0.0180(14) 0.0255(15) -0.0022(11) -0.0002(12) 0.0011(12)
C7 0.0213(15) 0.0259(15) 0.0201(14) 0.0032(12) -0.0038(11) 0.0018(12)
C8 0.0150(13) 0.0271(15) 0.0188(14) -0.0008(11) -0.0014(11) 0.0007(11)
N1 0.0178(12) 0.0256(12) 0.0176(12) 0.0015(10) 0.0018(9) -0.0001(10)
N2 0.0183(12) 0.0262(13) 0.0291(14) 0.0058(11) 0.0014(10) -0.0017(10)
N3 0.0196(12) 0.0261(13) 0.0153(11) 0.0030(9) 0.0021(9) -0.0030(10)
O1 0.0241(11) 0.0240(10) 0.0203(10) -0.0042(8) 0.0031(8) -0.0038(9)
O2 0.0169(10) 0.0260(11) 0.0219(10) -0.0044(8) 0.0006(8) -0.0037(8)
O3 0.0189(11) 0.0412(13) 0.0304(12) -0.0021(10) 0.0091(9) -0.0007(10)
O4 0.0319(12) 0.0263(11) 0.0182(10) 0.0016(8) 0.0006(9) 0.0002(9)
O5 0.0288(11) 0.0205(10) 0.0209(10) 0.0011(8) 0.0043(9) -0.0005(8)
O6 0.0471(16) 0.0256(12) 0.0396(14) 0.0186(10) 0.0025(12) 0.0002(11)
O7 0.0179(10) 0.0233(10) 0.0237(11) -0.0018(8) 0.0033(8) 0.0015(8)
O8 0.0231(11) 0.0248(11) 0.0210(10) -0.0031(8) -0.0017(8) 0.0040(8)
O9 0.0199(11) 0.0400(13) 0.0231(11) -0.0034(9) -0.0047(9) -0.0093(9)
O10 0.0172(10) 0.0222(10) 0.0153(9) 0.0006(8) 0.0000(7) 0.0027(8)
O11 0.0170(9) 0.0201(9) 0.0160(9) -0.0002(7) 0.0015(7) 0.0004(8)
O12 0.0227(10) 0.0177(9) 0.0220(10) 0.0037(8) 0.0054(8) 0.0026(8)
O13 0.0203(10) 0.0193(10) 0.0193(10) -0.0003(8) -0.0004(8) 0.0005(8)
Tb1 0.01489(7) 0.01743(8) 0.01400(7) 0.00016(5) 0.00064(5) 0.00006(5)

loop_
_atom_type_symbol
_atom_type_description
_atom_type_scat_dispersion_real
_atom_type_scat_dispersion_imag
_atom_type_scat_source
C C 0.0033 0.0016 'International Tables Vol C Tables 4.2.6.8 and 6.1.1.4'
H H 0.0000 0.0000 'International Tables Vol C Tables 4.2.6.8 and 6.1.1.4'
N N 0.0061 0.0033 'International Tables Vol C Tables 4.2.6.8 and 6.1.1.4'
O O 0.0106 0.0060 'International Tables Vol C Tables 4.2.6.8 and 6.1.1.4'
Tb Tb -0.1723 4.1537 'International Tables Vol C Tables 4.2.6.8 and 6.1.1.4'

loop_
_geom_angle_atom_site_label_1
_geom_angle_atom_site_label_2
_geom_angle_atom_site_label_3
_geom_angle
O10 C1 C2 106.1(2)
O10 C1 H1A 110.5
C2 C1 H1A 110.5
O10 C1 H1B 110.5
C2 C1 H1B 110.5
H1A C1 H1B 108.7
O11 C2 C1 110.0(2)
O11 C2 H2A 109.7
C1 C2 H2A 109.7
O11 C2 H2B 109.7
C1 C2 H2B 109.7
H2A C2 H2B 108.2
O11 C3 C4 110.9(2)
O11 C3 H3A 109.5
C4 C3 H3A 109.5
O11 C3 H3B 109.5
C4 C3 H3B 109.5
H3A C3 H3B 108.1
O12 C4 C3 107.8(2)
O12 C4 H4A 110.1
C3 C4 H4A 110.1
O12 C4 H4B 110.1
C3 C4 H4B 110.1
H4A C4 H4B 108.5
O12 C5 C6 107.8(2)
O12 C5 H5A 110.1
C6 C5 H5A 110.1
O12 C5 H5B 110.1
C6 C5 H5B 110.1
H5A C5 H5B 108.5
O13 C6 C5 110.6(2)
O13 C6 H6A 109.5
C5 C6 H6A 109.5
O13 C6 H6B 109.5
C5 C6 H6B 109.5
H6A C6 H6B 108.1
O13 C7 C8 106.0(2)
O13 C7 H7A 110.5
C8 C7 H7A 110.5
O13 C7 H7B 110.5
C8 C7 H7B 110.5
H7A C7 H7B 108.7
O10 C8 C7 109.0(2)
O10 C8 H8A 109.9
C7 C8 H8A 109.9
O10 C8 H8B 109.9
C7 C8 H8B 109.9
H8A C8 H8B 108.3
O3 N1 O2 122.1(2)
O3 N1 O1 121.9(2)
O2 N1 O1 116.0(2)
O3 N1 Tb1 178.5(2)
O2 N1 Tb1 59.34(13)
O1 N1 Tb1 56.66(13)
O6 N2 O4 122.6(2)
O6 N2 O5 121.7(2)
O4 N2 O5 115.7(2)
O6 N2 Tb1 177.7(2)
O4 N2 Tb1 59.48(13)
O5 N2 Tb1 56.19(13)
O9 N3 O8 121.9(2)
O9 N3 O7 122.0(2)
O8 N3 O7 116.1(2)
O9 N3 Tb1 178.03(19)
O8 N3 Tb1 57.53(13)
O7 N3 Tb1 58.59(13)
N1 O1 Tb1 97.23(15)
N1 O2 Tb1 94.67(15)
N2 O4 Tb1 94.37(15)
N2 O5 Tb1 97.60(15)
N3 O7 Tb1 95.28(15)
N3 O8 Tb1 96.45(15)
C1 O10 C8 113.2(2)
C1 O10 Tb1 120.44(16)
C8 O10 Tb1 115.32(15)
C3 O11 C2 116.8(2)
C3 O11 Tb1 116.90(15)
C2 O11 Tb1 114.52(15)
C4 O12 C5 113.1(2)
C4 O12 Tb1 121.04(15)
C5 O12 Tb1 119.18(16)
C6 O13 C7 115.1(2)
C6 O13 Tb1 107.15(16)
C7 O13 Tb1 118.67(15)
O5 Tb1 O1 76.63(7)
O5 Tb1 O10 82.97(7)
O1 Tb1 O10 71.79(6)
O5 Tb1 O8 82.61(7)
O1 Tb1 O8 143.76(7)
O10 Tb1 O8 134.79(6)
O5 Tb1 O11 71.06(6)
O1 Tb1 O11 129.02(6)
O10 Tb1 O11 66.09(6)
O8 Tb1 O11 68.70(6)
O5 Tb1 O7 121.98(7)
O1 Tb1 O7 117.46(6)
O10 Tb1 O7 154.18(7)
O8 Tb1 O7 52.14(6)
O11 Tb1 O7 112.98(6)
O5 Tb1 O2 112.01(6)
O1 Tb1 O2 52.10(6)
O10 Tb1 O2 112.89(6)
O8 Tb1 O2 112.26(7)
O11 Tb1 O2 176.78(6)
O7 Tb1 O2 66.48(6)
O5 Tb1 O4 52.37(7)
O1 Tb1 O4 72.43(7)
O10 Tb1 O4 127.71(7)
O8 Tb1 O4 71.36(7)
O11 Tb1 O4 113.12(6)
O7 Tb1 O4 77.40(7)
O2 Tb1 O4 69.99(7)
O5 Tb1 O13 143.15(7)
O1 Tb1 O13 75.74(7)
O10 Tb1 O13 65.50(6)
O8 Tb1 O13 133.14(6)
O11 Tb1 O13 109.57(6)
O7 Tb1 O13 92.46(7)
O2 Tb1 O13 67.45(6)
O4 Tb1 O13 136.74(6)
O5 Tb1 O12 135.00(6)
O1 Tb1 O12 139.12(7)
O10 Tb1 O12 85.63(6)
O8 Tb1 O12 75.22(7)
O11 Tb1 O12 64.53(6)
O7 Tb1 O12 72.01(6)
O2 Tb1 O12 112.54(6)
O4 Tb1 O12 144.15(7)
O13 Tb1 O12 63.84(6)
O5 Tb1 N1 94.55(7)
O1 Tb1 N1 26.11(6)
O10 Tb1 N1 92.55(6)
O8 Tb1 N1 131.16(7)
O11 Tb1 N1 155.03(7)
O7 Tb1 N1 91.90(7)
O2 Tb1 N1 25.99(6)
O4 Tb1 N1 68.88(7)
O13 Tb1 N1 69.58(6)
O12 Tb1 N1 129.42(6)
O5 Tb1 N2 26.22(7)
O1 Tb1 N2 72.51(7)
O10 Tb1 N2 105.74(7)
O8 Tb1 N2 75.74(7)
O11 Tb1 N2 92.33(7)
O7 Tb1 N2 100.07(7)
O2 Tb1 N2 90.89(7)
O4 Tb1 N2 26.15(7)
O13 Tb1 N2 148.17(7)
O12 Tb1 N2 147.95(7)
N1 Tb1 N2 80.79(7)

loop_
_geom_bond_atom_site_label_1
_geom_bond_atom_site_label_2
_geom_bond_distance
C1 O10 1.445(3)
C1 C2 1.496(4)
C1 H1A 0.9900
C1 H1B 0.9900
C2 O11 1.449(3)
C2 H2A 0.9900
C2 H2B 0.9900
C3 O11 1.445(3)
C3 C4 1.507(4)
C3 H3A 0.9900
C3 H3B 0.9900
C4 O12 1.443(3)
C4 H4A 0.9900
C4 H4B 0.9900
C5 O12 1.445(3)
C5 C6 1.510(4)
C5 H5A 0.9900
C5 H5B 0.9900
C6 O13 1.441(3)
C6 H6A 0.9900
C6 H6B 0.9900
C7 O13 1.448(3)
C7 C8 1.501(4)
C7 H7A 0.9900
C7 H7B 0.9900
C8 O10 1.445(3)
C8 H8A 0.9900
C8 H8B 0.9900
N1 O3 1.221(3)
N1 O2 1.266(3)
N1 O1 1.277(3)
N1 Tb1 2.879(2)
N2 O6 1.211(3)
N2 O4 1.273(3)
N2 O5 1.284(3)
N2 Tb1 2.880(2)
N3 O9 1.222(3)
N3 O8 1.273(3)
N3 O7 1.275(3)
N3 Tb1 2.883(2)
O1 Tb1 2.425(2)
O2 Tb1 2.485(2)
O4 Tb1 2.488(2)
O5 Tb1 2.414(2)
O7 Tb1 2.471(2)
O8 Tb1 2.447(2)
O10 Tb1 2.4402(19)
O11 Tb1 2.4697(18)
O12 Tb1 2.5374(19)
O13 Tb1 2.5100(19)
